data_1572573
loop_
_publ_author_name
'Luo, Jian-Bin'
'Wei, Jun-Hua'
'He, Zi-Lin'
'Chen, Jing-Hua'
'Peng, Qing-Peng'
'Zhang, Zhi-Zhong'
'Kuang, Dai-Bin'

_publ_section_title
;
 Bisphosphonium cation based metal halide glass scintillators with tunable
 melting points.
;
_journal_issue 39
_journal_name_full 'Chemical science'
_journal_page_first 16338
_journal_page_last 16346
_journal_paper_doi 10.1039/d4sc04229h
_journal_volume 15
_journal_year 2024
_chemical_formula_moiety 'Br4 Mn, C42 H42 P2'
_chemical_formula_sum 'C42 H42 Br4 Mn P2'
_chemical_formula_weight 983.27
_space_group_crystal_system monoclinic
_space_group_IT_number 15
_space_group_name_Hall '-I 2ya'
_space_group_name_H-M_alt 'I 1 2/a 1'
_atom_sites_solution_hydrogens geom
_atom_sites_solution_primary dual
_audit_creation_date 2024-02-26
_audit_creation_method
;
Olex2 1.5
(compiled 2023.08.24 svn.re1ec1418 for OlexSys, GUI svn.r6817)
;
_audit_update_record
;
2024-04-18 deposited with the CCDC.	2024-09-11 downloaded from the CCDC.
;
_cell_angle_alpha 90
_cell_angle_beta 106.908(4)
_cell_angle_gamma 90
_cell_formula_units_Z 4
_cell_length_a 16.1667(7)
_cell_length_b 13.9159(5)
_cell_length_c 18.6147(8)
_cell_measurement_reflns_used 7926
_cell_measurement_temperature 100.00(10)
_cell_measurement_theta_max 30.9720
_cell_measurement_theta_min 1.9980
_cell_volume 4006.8(3)
_computing_cell_refinement 'CrysAlisPro 1.171.43.94a (Rigaku OD, 2023)'
_computing_data_collection 'CrysAlisPro system (CCD 43.94a 64-bit (release 20-10-2023))'
_computing_data_reduction 'CrysAlisPro 1.171.43.94a (Rigaku OD, 2023)'
_computing_molecular_graphics 'Olex2 1.5 (Dolomanov et al., 2009)'
_computing_publication_material 'Olex2 1.5 (Dolomanov et al., 2009)'
_computing_structure_refinement 'SHELXL 2014/7 (Sheldrick, 2015)'
_computing_structure_solution 'SHELXT 2018/2 (Sheldrick, 2018)'
_diffrn_ambient_environment N~2~
_diffrn_ambient_temperature 100.00(10)
_diffrn_detector 'Hybrid Pixel Array Detector'
_diffrn_detector_area_resol_mean 10.0000
_diffrn_detector_type HyPix
_diffrn_measured_fraction_theta_full 1.000
_diffrn_measured_fraction_theta_max 0.809
_diffrn_measurement_details
;
List of Runs (angles in degrees, time in seconds):

  # Type    Start    End  Width  t~exp~   \w     \q     \k     \f   Frames
#--------------------------------------------------------------------------
  1  \w    -30.00  11.00   0.50    0.50    --   -5.60  79.00  -8.00   82
  2  \w    -79.00   9.00   0.50    0.50    --   -5.60 -38.00 150.00  176
  3  \w    -18.00   9.00   0.50    0.50    --   -5.60 -99.00  90.00   54
  4  \w    -17.00  14.00   0.50    0.50    --   -5.60 -99.00  30.00   62
  5  \w     -8.00  40.00   0.50    0.50    --    6.38 -99.00   0.00   96
  6  \w    -18.00  40.00   0.50    0.50    --    6.38 -99.00 150.00  116
  7  \w    -14.00  17.00   0.50    0.50    --    6.38  79.00  -8.00   62
  8  \w    -24.00   2.00   0.50    0.50    --    6.38 -79.00-132.00   52
;
_diffrn_measurement_device 'four-circle diffractometer'
_diffrn_measurement_device_type 'XtaLAB Synergy R, HyPix'
_diffrn_measurement_method '\w scans'
_diffrn_orient_matrix_type 'CrysAlisPro convention (1999,Acta A55,543-557)'
_diffrn_orient_matrix_UB_11 0.0407263000
_diffrn_orient_matrix_UB_12 0.0142044000
_diffrn_orient_matrix_UB_13 0.0242740000
_diffrn_orient_matrix_UB_21 0.0002634000
_diffrn_orient_matrix_UB_22 -0.0409210000
_diffrn_orient_matrix_UB_23 0.0227523000
_diffrn_orient_matrix_UB_31 0.0211507000
_diffrn_orient_matrix_UB_32 -0.0268324000
_diffrn_orient_matrix_UB_33 -0.0218707000
_diffrn_radiation_monochromator mirror
_diffrn_radiation_probe x-ray
_diffrn_radiation_type 'Mo K\a'
_diffrn_radiation_wavelength 0.71073
_diffrn_reflns_av_R_equivalents 0.0470
_diffrn_reflns_av_unetI/netI 0.0447
_diffrn_reflns_Laue_measured_fraction_full 1.000
_diffrn_reflns_Laue_measured_fraction_max 0.809
_diffrn_reflns_limit_h_max 20
_diffrn_reflns_limit_h_min -19
_diffrn_reflns_limit_k_max 19
_diffrn_reflns_limit_k_min -18
_diffrn_reflns_limit_l_max 24
_diffrn_reflns_limit_l_min -22
_diffrn_reflns_number 23506
_diffrn_reflns_point_group_measured_fraction_full 1.000
_diffrn_reflns_point_group_measured_fraction_max 0.809
_diffrn_reflns_theta_full 25.242
_diffrn_reflns_theta_max 30.901
_diffrn_reflns_theta_min 1.969
_diffrn_source 'micro-focus sealed X-ray tube'
_diffrn_source_type 'Mova (Mo) X-ray Source'
_exptl_absorpt_coefficient_mu 4.427
_exptl_absorpt_correction_T_max 1.00000
_exptl_absorpt_correction_T_min 0.55257
_exptl_absorpt_correction_type multi-scan
_exptl_absorpt_process_details
;
CrysAlisPro 1.171.43.94a (Rigaku Oxford Diffraction, 2023)
Empirical absorption correction using spherical harmonics,
implemented in SCALE3 ABSPACK scaling algorithm.
;
_exptl_crystal_colour 'clear light colourless'
_exptl_crystal_colour_lustre clear
_exptl_crystal_colour_modifier light
_exptl_crystal_colour_primary colourless
_exptl_crystal_density_diffrn 1.630
_exptl_crystal_description block
_exptl_crystal_F_000 1956
_exptl_crystal_size_max 0.1
_exptl_crystal_size_mid 0.1
_exptl_crystal_size_min 0.1
_refine_diff_density_max 0.483
_refine_diff_density_min -0.576
_refine_diff_density_rms 0.103
_refine_ls_extinction_method none
_refine_ls_goodness_of_fit_ref 1.034
_refine_ls_hydrogen_treatment constr
_refine_ls_matrix_type full
_refine_ls_number_parameters 222
_refine_ls_number_reflns 5132
_refine_ls_number_restraints 0
_refine_ls_restrained_S_all 1.034
_refine_ls_R_factor_all 0.0492
_refine_ls_R_factor_gt 0.0300
_refine_ls_shift/su_max 0.001
_refine_ls_shift/su_mean 0.000
_refine_ls_structure_factor_coef Fsqd
_refine_ls_weighting_details 'w=1/[\s^2^(Fo^2^)+(0.0226P)^2^+2.1084P] where P=(Fo^2^+2Fc^2^)/3'
_refine_ls_weighting_scheme calc
_refine_ls_wR_factor_gt 0.0563
_refine_ls_wR_factor_ref 0.0602
_reflns_Friedel_coverage 0.000
_reflns_number_gt 4008
_reflns_number_total 5132
_reflns_threshold_expression 'I > 2\s(I)'
_cod_data_source_file d4sc04229h2.cif
_cod_data_source_block 9962-1_auto
_cod_depositor_comments 'Adding full bibliography for 1572573--1572580.cif.'
_cod_database_code 1572573
_shelx_shelxl_version_number 2014/7
_chemical_oxdiff_formula CHOMnBr
_shelx_space_group_comment
;
The symmetry employed for this shelxl refinement is uniquely defined
by the following loop, which should always be used as a source of
symmetry information in preference to the above space-group names.
They are only intended as comments.
;
_shelx_estimated_absorpt_t_max 0.666
_shelx_estimated_absorpt_t_min 0.666
_reflns_odcompleteness_completeness 99.98
_reflns_odcompleteness_iscentric 1
_reflns_odcompleteness_theta 26.32
_olex2_refinement_description
;
1.a Secondary CH2 refined with riding coordinates:
 C2(H2A,H2B), C1(H1A,H1B), C15(H15A,H15B)
1.b Aromatic/amide H refined with riding coordinates:
 C21(H21), C10(H10), C14(H14), C17(H17), C12(H12), C4(H4), C18(H18), C20(H20),
 C11(H11), C6(H6), C13(H13), C5(H5), C7(H7), C8(H8), C19(H19)
;
_olex2_submission_special_instructions 'No special instructions were received'
_oxdiff_exptl_absorpt_empirical_details
;
Empirical correction (ABSPACK) includes:
- Absorption correction using spherical harmonics
- Frame scaling
;
_oxdiff_exptl_absorpt_empirical_full_max 1.809
_oxdiff_exptl_absorpt_empirical_full_min 0.640

loop_
_space_group_symop_operation_xyz
'x, y, z'
'-x+1/2, y, -z'
'x+1/2, y+1/2, z+1/2'
'-x+1, y+1/2, -z+1/2'
'-x, -y, -z'
'x-1/2, -y, z'
'-x+1/2, -y+1/2, -z+1/2'
'x, -y+1/2, z+1/2'

loop_
_atom_site_label
_atom_site_type_symbol
_atom_site_fract_x
_atom_site_fract_y
_atom_site_fract_z
_atom_site_U_iso_or_equiv
_atom_site_adp_type
_atom_site_occupancy
_atom_site_site_symmetry_order
_atom_site_calc_flag
_atom_site_refinement_flags_posn
_atom_site_refinement_flags_adp
_atom_site_refinement_flags_occupancy
_atom_site_disorder_assembly
_atom_site_disorder_group
Br2 Br 0.30185(2) 0.11197(2) 0.41924(2) 0.02376(7) Uani 1 1 d . . . . .
Br1 Br 0.36448(2) 0.33977(2) 0.57302(2) 0.02241(7) Uani 1 1 d . . . . .
Mn Mn 0.2500 0.22588(3) 0.5000 0.01415(10) Uani 1 2 d S T P . .
P1 P 0.44068(3) 0.37363(4) 0.33755(3) 0.01407(12) Uani 1 1 d . . . . .
C2 C 0.29935(12) 0.25525(15) 0.25992(12) 0.0151(4) Uani 1 1 d . . . . .
H2A H 0.3278 0.1996 0.2904 0.018 Uiso 1 1 calc R U . . .
H2B H 0.3173 0.2570 0.2134 0.018 Uiso 1 1 calc R U . . .
C9 C 0.48066(13) 0.41554(15) 0.26287(12) 0.0150(4) Uani 1 1 d . . . . .
C21 C 0.40667(14) 0.62087(16) 0.34437(13) 0.0196(5) Uani 1 1 d . . . . .
H21 H 0.4548 0.6178 0.3249 0.024 Uiso 1 1 calc R U . . .
C10 C 0.56199(14) 0.46003(16) 0.28119(13) 0.0198(5) Uani 1 1 d . . . . .
H10 H 0.5921 0.4736 0.3321 0.024 Uiso 1 1 calc R U . . .
C1 C 0.32633(13) 0.34802(15) 0.30419(12) 0.0156(4) Uani 1 1 d . . . . .
H1A H 0.3036 0.3463 0.3482 0.019 Uiso 1 1 calc R U . . .
H1B H 0.2977 0.4023 0.2721 0.019 Uiso 1 1 calc R U . . .
C16 C 0.39263(13) 0.54722(15) 0.38961(12) 0.0168(4) Uani 1 1 d . . . . .
C14 C 0.43741(14) 0.39529(16) 0.18835(13) 0.0190(5) Uani 1 1 d . . . . .
H14 H 0.3819 0.3661 0.1757 0.023 Uiso 1 1 calc R U . . .
C17 C 0.32131(14) 0.55250(17) 0.41761(13) 0.0223(5) Uani 1 1 d . . . . .
H17 H 0.3105 0.5022 0.4482 0.027 Uiso 1 1 calc R U . . .
C15 C 0.45439(13) 0.46341(15) 0.41049(12) 0.0176(4) Uani 1 1 d . . . . .
H15A H 0.4467 0.4323 0.4559 0.021 Uiso 1 1 calc R U . . .
H15B H 0.5143 0.4882 0.4234 0.021 Uiso 1 1 calc R U . . .
C3 C 0.50605(13) 0.27179(16) 0.37788(12) 0.0166(4) Uani 1 1 d . . . . .
C12 C 0.55536(15) 0.46226(16) 0.15085(14) 0.0230(5) Uani 1 1 d . . . . .
H12 H 0.5811 0.4780 0.1125 0.028 Uiso 1 1 calc R U . . .
C4 C 0.52404(15) 0.24964(17) 0.45399(13) 0.0234(5) Uani 1 1 d . . . . .
H4 H 0.4978 0.2853 0.4850 0.028 Uiso 1 1 calc R U . . .
C18 C 0.26640(15) 0.63129(19) 0.40067(15) 0.0280(6) Uani 1 1 d . . . . .
H18 H 0.2185 0.6352 0.4204 0.034 Uiso 1 1 calc R U . . .
C20 C 0.35104(15) 0.69894(18) 0.32739(14) 0.0251(5) Uani 1 1 d . . . . .
H20 H 0.3612 0.7491 0.2964 0.030 Uiso 1 1 calc R U . . .
C11 C 0.59800(14) 0.48395(17) 0.22468(14) 0.0240(5) Uani 1 1 d . . . . .
H11 H 0.6524 0.5155 0.2368 0.029 Uiso 1 1 calc R U . . .
C6 C 0.61854(15) 0.12212(18) 0.43915(15) 0.0283(6) Uani 1 1 d . . . . .
H6 H 0.6580 0.0721 0.4604 0.034 Uiso 1 1 calc R U . . .
C13 C 0.47538(15) 0.41775(17) 0.13225(13) 0.0235(5) Uani 1 1 d . . . . .
H13 H 0.4465 0.4026 0.0814 0.028 Uiso 1 1 calc R U . . .
C5 C 0.58060(16) 0.17509(18) 0.48393(15) 0.0289(6) Uani 1 1 d . . . . .
H5 H 0.5934 0.1603 0.5358 0.035 Uiso 1 1 calc R U . . .
C7 C 0.59863(16) 0.14245(18) 0.36322(16) 0.0288(6) Uani 1 1 d . . . . .
H7 H 0.6231 0.1048 0.3320 0.035 Uiso 1 1 calc R U . . .
C8 C 0.54340(15) 0.21706(16) 0.33258(14) 0.0226(5) Uani 1 1 d . . . . .
H8 H 0.5307 0.2312 0.2806 0.027 Uiso 1 1 calc R U . . .
C19 C 0.28072(15) 0.70392(18) 0.35542(14) 0.0275(5) Uani 1 1 d . . . . .
H19 H 0.2425 0.7572 0.3435 0.033 Uiso 1 1 calc R U . . .

loop_
_atom_site_aniso_label
_atom_site_aniso_U_11
_atom_site_aniso_U_22
_atom_site_aniso_U_33
_atom_site_aniso_U_23
_atom_site_aniso_U_13
_atom_site_aniso_U_12
Br2 0.02828(13) 0.02846(13) 0.01673(13) 0.00162(9) 0.00997(9) 0.01178(10)
Br1 0.01959(11) 0.02293(12) 0.02206(13) -0.00062(9) 0.00190(9) -0.00688(9)
Mn 0.0131(2) 0.0163(2) 0.0131(2) 0.000 0.00400(17) 0.000
P1 0.0136(3) 0.0167(3) 0.0111(3) -0.0018(2) 0.0024(2) -0.0038(2)
C2 0.0139(11) 0.0173(11) 0.0138(11) -0.0016(8) 0.0036(8) -0.0045(8)
C9 0.0184(10) 0.0143(10) 0.0135(11) -0.0006(8) 0.0065(8) -0.0037(8)
C21 0.0184(11) 0.0232(12) 0.0165(12) -0.0032(9) 0.0038(9) -0.0021(9)
C10 0.0184(11) 0.0196(12) 0.0203(13) -0.0023(9) 0.0039(9) -0.0049(9)
C1 0.0133(10) 0.0177(11) 0.0155(12) -0.0019(9) 0.0036(8) -0.0024(8)
C16 0.0163(10) 0.0184(11) 0.0127(11) -0.0055(9) -0.0005(8) -0.0027(8)
C14 0.0165(10) 0.0225(12) 0.0174(12) -0.0001(9) 0.0040(9) -0.0081(9)
C17 0.0217(12) 0.0266(13) 0.0187(13) -0.0040(10) 0.0057(9) -0.0065(9)
C15 0.0181(11) 0.0204(11) 0.0123(11) -0.0029(9) 0.0015(8) -0.0024(9)
C3 0.0149(10) 0.0191(11) 0.0156(12) -0.0007(9) 0.0040(8) -0.0046(8)
C12 0.0291(12) 0.0181(12) 0.0277(14) 0.0006(10) 0.0174(10) -0.0037(9)
C4 0.0271(12) 0.0248(13) 0.0185(13) 0.0001(9) 0.0068(10) 0.0006(10)
C18 0.0177(11) 0.0391(15) 0.0272(15) -0.0073(11) 0.0067(10) -0.0003(10)
C20 0.0286(13) 0.0255(13) 0.0195(13) 0.0017(10) 0.0045(10) 0.0013(10)
C11 0.0189(11) 0.0232(12) 0.0328(15) -0.0042(10) 0.0121(10) -0.0075(9)
C6 0.0232(12) 0.0215(13) 0.0356(16) 0.0064(11) 0.0016(11) 0.0004(10)
C13 0.0312(13) 0.0245(12) 0.0164(13) -0.0006(10) 0.0092(10) -0.0083(10)
C5 0.0351(14) 0.0283(14) 0.0174(13) 0.0063(10) -0.0017(10) -0.0028(11)
C7 0.0323(13) 0.0222(13) 0.0362(16) 0.0039(11) 0.0169(12) 0.0051(10)
C8 0.0300(12) 0.0192(12) 0.0206(13) -0.0003(9) 0.0103(10) -0.0003(10)
C19 0.0244(12) 0.0292(14) 0.0252(14) -0.0039(11) 0.0013(10) 0.0078(10)

loop_
_atom_type_symbol
_atom_type_description
_atom_type_scat_dispersion_real
_atom_type_scat_dispersion_imag
_atom_type_scat_source
C C 0.0033 0.0016 'International Tables Vol C Tables 4.2.6.8 and 6.1.1.4'
H H 0.0000 0.0000 'International Tables Vol C Tables 4.2.6.8 and 6.1.1.4'
Br Br -0.2901 2.4595 'International Tables Vol C Tables 4.2.6.8 and 6.1.1.4'
Mn Mn 0.3368 0.7283 'International Tables Vol C Tables 4.2.6.8 and 6.1.1.4'
P P 0.1023 0.0942 'International Tables Vol C Tables 4.2.6.8 and 6.1.1.4'

loop_
_geom_angle_atom_site_label_1
_geom_angle_atom_site_label_2
_geom_angle_atom_site_label_3
_geom_angle
_geom_angle_site_symmetry_1
_geom_angle_site_symmetry_3
_geom_angle_publ_flag
Br2 Mn Br2 100.98(2) 2_556 . ?
Br2 Mn Br1 113.786(8) 2_556 2_556 ?
Br2 Mn Br1 113.498(8) . 2_556 ?
Br2 Mn Br1 113.785(8) . . ?
Br2 Mn Br1 113.500(8) 2_556 . ?
Br1 Mn Br1 101.85(2) 2_556 . ?
C9 P1 C1 111.19(10) . . ?
C9 P1 C15 111.34(10) . . ?
C9 P1 C3 106.24(10) . . ?
C1 P1 C15 106.49(10) . . ?
C3 P1 C1 114.01(10) . . ?
C3 P1 C15 107.58(10) . . ?
C2 C2 H2A 109.9 7 . ?
C2 C2 H2B 109.9 7 . ?
H2A C2 H2B 108.3 . . ?
C1 C2 C2 108.9(2) . 7 ?
C1 C2 H2A 109.9 . . ?
C1 C2 H2B 109.9 . . ?
C10 C9 P1 118.62(17) . . ?
C14 C9 P1 121.22(15) . . ?
C14 C9 C10 119.8(2) . . ?
C16 C21 H21 119.8 . . ?
C16 C21 C20 120.5(2) . . ?
C20 C21 H21 119.8 . . ?
C9 C10 H10 120.2 . . ?
C11 C10 C9 119.6(2) . . ?
C11 C10 H10 120.2 . . ?
P1 C1 H1A 108.0 . . ?
P1 C1 H1B 108.0 . . ?
C2 C1 P1 117.13(14) . . ?
C2 C1 H1A 108.0 . . ?
C2 C1 H1B 108.0 . . ?
H1A C1 H1B 107.3 . . ?
C21 C16 C17 119.1(2) . . ?
C21 C16 C15 120.94(19) . . ?
C17 C16 C15 120.0(2) . . ?
C9 C14 H14 120.0 . . ?
C9 C14 C13 120.0(2) . . ?
C13 C14 H14 120.0 . . ?
C16 C17 H17 120.0 . . ?
C18 C17 C16 119.9(2) . . ?
C18 C17 H17 120.0 . . ?
P1 C15 H15A 108.7 . . ?
P1 C15 H15B 108.7 . . ?
C16 C15 P1 114.33(15) . . ?
C16 C15 H15A 108.7 . . ?
C16 C15 H15B 108.7 . . ?
H15A C15 H15B 107.6 . . ?
C4 C3 P1 121.48(17) . . ?
C4 C3 C8 119.6(2) . . ?
C8 C3 P1 118.87(17) . . ?
C11 C12 H12 119.8 . . ?
C11 C12 C13 120.5(2) . . ?
C13 C12 H12 119.8 . . ?
C3 C4 H4 120.3 . . ?
C5 C4 C3 119.4(2) . . ?
C5 C4 H4 120.3 . . ?
C17 C18 H18 119.7 . . ?
C19 C18 C17 120.6(2) . . ?
C19 C18 H18 119.7 . . ?
C21 C20 H20 119.9 . . ?
C19 C20 C21 120.2(2) . . ?
C19 C20 H20 119.9 . . ?
C10 C11 H11 119.8 . . ?
C12 C11 C10 120.4(2) . . ?
C12 C11 H11 119.8 . . ?
C5 C6 H6 120.2 . . ?
C5 C6 C7 119.6(2) . . ?
C7 C6 H6 120.2 . . ?
C14 C13 H13 120.1 . . ?
C12 C13 C14 119.8(2) . . ?
C12 C13 H13 120.1 . . ?
C4 C5 H5 119.6 . . ?
C6 C5 C4 120.8(2) . . ?
C6 C5 H5 119.6 . . ?
C6 C7 H7 119.8 . . ?
C8 C7 C6 120.4(2) . . ?
C8 C7 H7 119.8 . . ?
C3 C8 H8 119.9 . . ?
C7 C8 C3 120.1(2) . . ?
C7 C8 H8 119.9 . . ?
C18 C19 C20 119.8(2) . . ?
C18 C19 H19 120.1 . . ?
C20 C19 H19 120.1 . . ?

loop_
_geom_bond_atom_site_label_1
_geom_bond_atom_site_label_2
_geom_bond_distance
_geom_bond_site_symmetry_2
_geom_bond_publ_flag
Br2 Mn 2.4916(4) . ?
Br1 Mn 2.5143(4) . ?
Mn Br2 2.4916(4) 2_556 ?
Mn Br1 2.5143(4) 2_556 ?
P1 C9 1.792(2) . ?
P1 C1 1.806(2) . ?
P1 C15 1.811(2) . ?
P1 C3 1.797(2) . ?
C2 C2 1.537(4) 7 ?
C2 H2A 0.9900 . ?
C2 H2B 0.9900 . ?
C2 C1 1.525(3) . ?
C9 C10 1.403(3) . ?
C9 C14 1.389(3) . ?
C21 H21 0.9500 . ?
C21 C16 1.387(3) . ?
C21 C20 1.387(3) . ?
C10 H10 0.9500 . ?
C10 C11 1.383(3) . ?
C1 H1A 0.9900 . ?
C1 H1B 0.9900 . ?
C16 C17 1.398(3) . ?
C16 C15 1.511(3) . ?
C14 H14 0.9500 . ?
C14 C13 1.392(3) . ?
C17 H17 0.9500 . ?
C17 C18 1.388(3) . ?
C15 H15A 0.9900 . ?
C15 H15B 0.9900 . ?
C3 C4 1.395(3) . ?
C3 C8 1.397(3) . ?
C12 H12 0.9500 . ?
C12 C11 1.380(3) . ?
C12 C13 1.384(3) . ?
C4 H4 0.9500 . ?
C4 C5 1.388(3) . ?
C18 H18 0.9500 . ?
C18 C19 1.378(4) . ?
C20 H20 0.9500 . ?
C20 C19 1.384(3) . ?
C11 H11 0.9500 . ?
C6 H6 0.9500 . ?
C6 C5 1.383(4) . ?
C6 C7 1.385(4) . ?
C13 H13 0.9500 . ?
C5 H5 0.9500 . ?
C7 H7 0.9500 . ?
C7 C8 1.380(3) . ?
C8 H8 0.9500 . ?
C19 H19 0.9500 . ?

loop_
_geom_torsion_atom_site_label_1
_geom_torsion_atom_site_label_2
_geom_torsion_atom_site_label_3
_geom_torsion_atom_site_label_4
_geom_torsion
_geom_torsion_site_symmetry_1
_geom_torsion_site_symmetry_2
_geom_torsion_site_symmetry_3
_geom_torsion_site_symmetry_4
_geom_torsion_publ_flag
P1 C9 C10 C11 173.37(18) . . . . ?
P1 C9 C14 C13 -171.68(18) . . . . ?
P1 C3 C4 C5 -174.71(18) . . . . ?
P1 C3 C8 C7 175.59(19) . . . . ?
C2 C2 C1 P1 177.40(18) 7 . . . ?
C9 P1 C1 C2 76.23(18) . . . . ?
C9 P1 C15 C16 73.56(18) . . . . ?
C9 P1 C3 C4 148.42(18) . . . . ?
C9 P1 C3 C8 -28.0(2) . . . . ?
C9 C10 C11 C12 -1.5(3) . . . . ?
C9 C14 C13 C12 -1.5(4) . . . . ?
C21 C16 C17 C18 -0.7(3) . . . . ?
C21 C16 C15 P1 -78.8(2) . . . . ?
C21 C20 C19 C18 0.4(4) . . . . ?
C10 C9 C14 C13 1.0(3) . . . . ?
C1 P1 C9 C10 165.07(17) . . . . ?
C1 P1 C9 C14 -22.2(2) . . . . ?
C1 P1 C15 C16 -47.80(18) . . . . ?
C1 P1 C3 C4 -88.8(2) . . . . ?
C1 P1 C3 C8 94.82(18) . . . . ?
C16 C21 C20 C19 -0.1(4) . . . . ?
C16 C17 C18 C19 1.0(4) . . . . ?
C14 C9 C10 C11 0.5(3) . . . . ?
C17 C16 C15 P1 102.8(2) . . . . ?
C17 C18 C19 C20 -0.8(4) . . . . ?
C15 P1 C9 C10 46.5(2) . . . . ?
C15 P1 C9 C14 -140.74(18) . . . . ?
C15 P1 C1 C2 -162.31(16) . . . . ?
C15 P1 C3 C4 29.1(2) . . . . ?
C15 P1 C3 C8 -147.34(17) . . . . ?
C15 C16 C17 C18 177.6(2) . . . . ?
C3 P1 C9 C10 -70.36(19) . . . . ?
C3 P1 C9 C14 102.42(19) . . . . ?
C3 P1 C1 C2 -43.8(2) . . . . ?
C3 P1 C15 C16 -170.41(15) . . . . ?
C3 C4 C5 C6 -0.6(4) . . . . ?
C4 C3 C8 C7 -0.9(3) . . . . ?
C20 C21 C16 C17 0.3(3) . . . . ?
C20 C21 C16 C15 -178.0(2) . . . . ?
C11 C12 C13 C14 0.4(4) . . . . ?
C6 C7 C8 C3 -1.0(4) . . . . ?
C13 C12 C11 C10 1.1(4) . . . . ?
C5 C6 C7 C8 2.0(4) . . . . ?
C7 C6 C5 C4 -1.2(4) . . . . ?
C8 C3 C4 C5 1.7(3) . . . . ?
